data_2009730
loop_
_publ_author_name
'Rodier, N.'
'Cense, J.-M.'
'Robert, J.-M.'
'Robert-Piessard, S.'
'Courant, J.'
'Le Baut, G.'

_publ_section_title
;3-Sulfure de
 3-mercapto-5,7-dim\'ethyl-2-ph\'enyl-3<i>H</i>-[1,4,2]diazaphospholo[1,5-<i>a</i>]pyridinium
;
_journal_issue 5
_journal_name_full 'Acta Crystallographica Section C'
_journal_page_first 810
_journal_page_last 813
_journal_paper_doi 10.1107/S0108270193010327
_journal_volume 50
_journal_year 1994
_chemical_formula_sum 'C14 H13 N2 P S2'
_chemical_formula_weight 304.38
_space_group_IT_number 14
_space_group_name_Hall '-P 2yn'
_space_group_name_H-M_alt 'P 1 21/n 1'
_symmetry_cell_setting monoclinic
_symmetry_space_group_name_Hall '-P 2yn'
_symmetry_space_group_name_H-M 'P 1 21/n 1'
_atom_type_scat_source IntTabIV
_cell_angle_alpha 90.
_cell_angle_beta 98.71(2)
_cell_angle_gamma 90.
_cell_formula_units_Z 4
_cell_length_a 8.492(2)
_cell_length_b 14.067(2)
_cell_length_c 12.273(2)
_cell_measurement_reflns_used 25
_cell_measurement_temperature 294
_cell_measurement_theta_max 25.98
_cell_measurement_theta_min 8.91
_cell_volume 1449.2(5)
_diffrn_measurement_device 'Enraf-Nonius CAD-4'
_diffrn_measurement_method \q/2\q
_diffrn_radiation_type CuK\a
_diffrn_radiation_wavelength 1.5418
_diffrn_reflns_limit_h_max 9
_diffrn_reflns_limit_h_min 0
_diffrn_reflns_limit_k_max 16
_diffrn_reflns_limit_k_min 0
_diffrn_reflns_limit_l_max 14
_diffrn_reflns_limit_l_min -14
_diffrn_reflns_number 2458
_diffrn_reflns_theta_max 65
_diffrn_standards_interval_time 120
_diffrn_standards_number 3
_exptl_absorpt_coefficient_mu 4.24
_exptl_absorpt_correction_T_max 1.43
_exptl_absorpt_correction_T_min 0.78
_exptl_absorpt_correction_type empirical
_exptl_crystal_colour 'Jaune orang\'e'
_exptl_crystal_density_diffrn 1.395
_exptl_crystal_description Parall\'el\'epip\'edique
_exptl_crystal_size_max 0.13
_exptl_crystal_size_mid 0.08
_exptl_crystal_size_min 0.04
_refine_diff_density_max 0.26(6)
_refine_diff_density_min -0.23(6)
_refine_ls_goodness_of_fit_obs 1.31
_refine_ls_hydrogen_treatment refxyz
_refine_ls_number_parameters 211
_refine_ls_number_reflns 1529
_refine_ls_R_factor_obs 0.046
_refine_ls_shift/esd_max 0.03
_refine_ls_structure_factor_coef F
_refine_ls_weighting_details 'w = 1/\s^2^(F)'
_refine_ls_weighting_scheme calc
_refine_ls_wR_factor_obs 0.048
_reflns_number_observed 1529
_reflns_number_total 2458
_reflns_observed_criterion I>=2\s(I)
_cod_data_source_file pa1065.cif
_cod_data_source_block pa1065_structure_1_of_1
_cod_depositor_comments
;
The following automatic conversions were performed:

'_refine_ls_weighting_scheme' value 'w = 1/\s^2^(F)' was changed to
'calc'. New tag '_refine_ls_weighting_details' was created. The value
of the new tag was set to 'w = 1/\s^2^(F)'.

Automatic conversion script
Id: cif_fix_values 3143 2015-03-26 13:38:13Z robertas 
;
_cod_original_cell_volume 1449.0(10)
_cod_original_sg_symbol_H-M 'P 21/n'
_cod_database_code 2009730

loop_
_space_group_symop_id
_space_group_symop_operation_xyz
1 x,y,z
2 -x+1/2,y+1/2,-z+1/2
3 -x,-y,-z
4 x+1/2,-y+1/2,z+1/2

loop_
_atom_site_label
_atom_site_fract_x
_atom_site_fract_y
_atom_site_fract_z
S(1) .78200(10) .49864(9) .27535(9)
S(2) .7567(2) .25552(9) .25630(10)
P .69740(10) .37674(8) .31229(9)
N(1) .7147(4) .3692(3) .4616(3)
C(2) .5693(5) .3732(3) .4937(3)
C(3) .5529(5) .3696(3) .6037(3)
C(4) .6895(5) .3605(3) .6824(3)
C(5) .8369(5) .3571(3) .6460(4)
C(6) .8505(5) .3604(3) .5359(3)
N(7) .4378(4) .3805(3) .4089(3)
C(8) .4832(4) .3831(3) .3130(3)
C(9) .3674(5) .3901(3) .2115(3)
C(10) .2037(5) .3913(3) .2143(4)
C(11) .0962(5) .3948(4) .1190(4)
C(12) .1507(6) .3982(4) .0182(4)
C(13) .3112(6) .3980(4) .0134(4)
C(14) .4203(5) .3944(3) .1089(3)
C(15) .6781(6) .3543(4) .8021(4)
C(16) 1.0055(5) .3546(4) .4946(4)
H(3) 0.446(6) 0.372(4) 0.624(4)
H(5) 0.928(6) 0.350(4) 0.692(4)
H(10) 0.156(6) 0.391(4) 0.280(4)
H(11) -0.017(7) 0.402(4) 0.119(5)
H(12) 0.085(7) 0.401(4) -0.045(5)
H(13) 0.342(7) 0.405(4) -0.054(5)
H(14) 0.533(6) 0.395(4) 0.106(4)
H(15) 0.737(7) 0.299(4) 0.841(5)
H'(15) 0.567(6) 0.364(4) 0.813(4)
H"(15) 0.716(7) 0.406(4) 0.838(5)
H(16) 1.081(7) 0.332(4) 0.536(4)
H'(16) 1.020(7) 0.412(4) 0.446(5)
H"(16) 1.001(7) 0.312(4) 0.438(5)

loop_
_geom_angle_atom_site_label_1
_geom_angle_atom_site_label_2
_geom_angle_atom_site_label_3
_geom_angle
_geom_angle_publ_flag
N(1) P C(8) 85.8(2) yes
P N(1) C(2) 110.6(2) yes
P N(1) C(6) 127.7(3) yes
C(2) N(1) C(6) 121.7(3) yes
N(1) C(2) C(3) 121.0(3) yes
N(1) C(2) N(7) 116.3(3) yes
C(3) C(2) N(7) 122.7(4) yes
C(2) C(3) C(4) 118.9(4) yes
C(3) C(4) C(5) 118.2(4) yes
C(3) C(4) C(15) 121.1(4) yes
C(5) C(4) C(15) 120.7(4) yes
C(4) C(5) C(6) 121.9(4) yes
N(1) C(6) C(5) 118.2(4) yes
N(1) C(6) C(16) 118.8(4) yes
C(5) C(6) C(16) 123.1(4) yes
C(2) N(7) C(8) 111.2(3) yes
P C(8) N(7) 116.0(3) yes
P C(8) C(9) 122.6(3) yes
N(7) C(8) C(9) 121.4(4) yes
C(8) C(9) C(10) 121.4(4) yes
C(8) C(9) C(14) 120.1(4) yes
C(10) C(9) C(14) 118.5(4) yes
C(9) C(10) C(11) 121.1(4) yes
C(10) C(11) C(12) 119.6(4) yes
C(11) C(12) C(13) 120.4(4) yes
C(12) C(13) C(14) 120.4(5) yes
C(9) C(14) C(13) 120.0(4) yes
S(1) P S(2) 124.82(8) yes
S(1) P N(1) 108.10(10) yes
S(1) P C(8) 111.30(10) yes
S(2) P N(1) 108.70(10) yes
S(2) P C(8) 111.00(10) yes

loop_
_geom_bond_atom_site_label_1
_geom_bond_atom_site_label_2
_geom_bond_distance
_geom_bond_publ_flag
P S(1) 1.940(2) yes
P S(2) 1.933(2) yes
P N(1) 1.819(3) yes
P C(8) 1.823(4) yes
N(1) C(2) 1.354(5) yes
N(1) C(6) 1.363(5) yes
C(2) C(3) 1.380(6) yes
C(2) N(7) 1.410(5) yes
C(3) C(4) 1.398(6) yes
C(4) C(5) 1.392(6) yes
C(4) C(15) 1.489(6) yes
C(5) C(6) 1.374(6) yes
C(6) C(16) 1.482(6) yes
N(7) C(8) 1.293(5) yes
C(8) C(9) 1.469(5) yes
C(9) C(10) 1.396(6) yes
C(9) C(14) 1.400(6) yes
C(10) C(11) 1.372(6) yes
C(11) C(12) 1.386(7) yes
C(12) C(13) 1.374(7) yes
C(13) C(14) 1.381(6) yes
C(3) H(3) 0.98(5) no
C(5) H(5) 0.89(5) no
C(10) H(10) 0.96(6) no
C(11) H(11) 0.97(6) no
C(12) H(12) 0.89(5) no
C(13) H(13) 0.90(6) no
C(14) H(14) 0.97(5) no
C(15) H(15) 1.01(6) no
C(15) H'(15) 0.98(6) no
C(15) H"(15) 0.89(6) no
C(16) H(16) 0.82(5) no
C(16) H'(16) 1.02(6) no
C(16) H"(16) 0.92(6) no

loop_
_geom_torsion_atom_site_label_1
_geom_torsion_atom_site_label_2
_geom_torsion_atom_site_label_3
_geom_torsion_atom_site_label_4
_geom_torsion
_geom_torsion_publ_flag
S(1) P N(1) C(2) 110.3(3) no
S(1) P N(1) C(6) -69.8(4) no
S(2) P N(1) C(2) -111.6(3) no
S(2) P N(1) C(6) 68.3(4) no
S(1) P C(8) N(7) -107.4(3) no
S(1) P C(8) C(9) 73.1(4) no
S(2) P C(8) N(7) 108.8(3) no
S(2) P C(8) C(9) -70.7(4) no
